data_1567175
loop_
_publ_author_name
'Madake, S.B.'
'Patil, A.R.'
'Pedanekar, R.S.'
'Narewadikar, N.A.'
'Thorat, J.B.'
'Rajpure, K.Y.'

_publ_section_title
;
 The influence of nickel substitution on the structural and gas sensing
 properties of sprayed ZnFe2O4 thin films
;
_journal_name_full 'Journal of Materials Science: Materials in Electronics'
_journal_page_first 6273
_journal_page_last 6282
_journal_paper_doi 10.1007/s10854-022-07802-z
_journal_volume 33
_journal_year 2022
_chemical_formula_structural Ni0.2Zn0.8Fe2O4
_chemical_formula_sum 'Fe2 Ni0.2 O4 Zn0.8'
_chemical_formula_weight 239.7356
_space_group_IT_number 227
_space_group_name_Hall '-F 4vw 2vw 3'
_space_group_name_H-M_alt 'F d -3 m :2'
_symmetry_space_group_name_Hall '-F 4vw 2vw 3'
_cell_angle_alpha 90
_cell_angle_beta 90
_cell_angle_gamma 90
_cell_formula_units_Z 8
_cell_length_a 8.44470
_cell_length_b 8.44470
_cell_length_c 8.44470
_cell_volume 602.217
_exptl_crystal_density_diffrn 5.452
_cod_data_source_file N2.cif
_cod_data_source_block /var/www/html/cod/tmp/uploads/1656071440.0231-30F73B952B68CCFC.cif
_cod_original_cell_volume 602.22
_cod_original_sg_symbol_H-M 'F d -3 m'
_cod_database_code 1567175

loop_
_symmetry_equiv_pos_as_xyz
'x, y, z'
'-x, -y, -z'
'-x+3/4, -y+1/4, z+1/2'
'x+1/4, y+3/4, -z+1/2'
'-x+1/4, y+1/2, -z+3/4'
'x+3/4, -y+1/2, z+1/4'
'x+1/2, -y+3/4, -z+1/4'
'-x+1/2, y+1/4, z+3/4'
'z, x, y'
'-z, -x, -y'
'z+1/2, -x+3/4, -y+1/4'
'-z+1/2, x+1/4, y+3/4'
'-z+3/4, -x+1/4, y+1/2'
'z+1/4, x+3/4, -y+1/2'
'-z+1/4, x+1/2, -y+3/4'
'z+3/4, -x+1/2, y+1/4'
'y, z, x'
'-y, -z, -x'
'-y+1/4, z+1/2, -x+3/4'
'y+3/4, -z+1/2, x+1/4'
'y+1/2, -z+3/4, -x+1/4'
'-y+1/2, z+1/4, x+3/4'
'-y+3/4, -z+1/4, x+1/2'
'y+1/4, z+3/4, -x+1/2'
'y+3/4, x+1/4, -z+1/2'
'-y+1/4, -x+3/4, z+1/2'
'-y, -x, -z'
'y, x, z'
'y+1/4, -x+1/2, z+3/4'
'-y+3/4, x+1/2, -z+1/4'
'-y+1/2, x+3/4, z+1/4'
'y+1/2, -x+1/4, -z+3/4'
'x+3/4, z+1/4, -y+1/2'
'-x+1/4, -z+3/4, y+1/2'
'-x+1/2, z+3/4, y+1/4'
'x+1/2, -z+1/4, -y+3/4'
'-x, -z, -y'
'x, z, y'
'x+1/4, -z+1/2, y+3/4'
'-x+3/4, z+1/2, -y+1/4'
'z+3/4, y+1/4, -x+1/2'
'-z+1/4, -y+3/4, x+1/2'
'z+1/4, -y+1/2, x+3/4'
'-z+3/4, y+1/2, -x+1/4'
'-z+1/2, y+3/4, x+1/4'
'z+1/2, -y+1/4, -x+3/4'
'-z, -y, -x'
'z, y, x'
'x, y+1/2, z+1/2'
'-x, -y+1/2, -z+1/2'
'-x+3/4, -y+3/4, z'
'x+1/4, y+1/4, -z'
'-x+1/4, y, -z+1/4'
'x+3/4, -y, z+3/4'
'x+1/2, -y+1/4, -z+3/4'
'-x+1/2, y+3/4, z+1/4'
'z, x+1/2, y+1/2'
'-z, -x+1/2, -y+1/2'
'z+1/2, -x+1/4, -y+3/4'
'-z+1/2, x+3/4, y+1/4'
'-z+3/4, -x+3/4, y'
'z+1/4, x+1/4, -y'
'-z+1/4, x, -y+1/4'
'z+3/4, -x, y+3/4'
'y, z+1/2, x+1/2'
'-y, -z+1/2, -x+1/2'
'-y+1/4, z, -x+1/4'
'y+3/4, -z, x+3/4'
'y+1/2, -z+1/4, -x+3/4'
'-y+1/2, z+3/4, x+1/4'
'-y+3/4, -z+3/4, x'
'y+1/4, z+1/4, -x'
'y+3/4, x+3/4, -z'
'-y+1/4, -x+1/4, z'
'-y, -x+1/2, -z+1/2'
'y, x+1/2, z+1/2'
'y+1/4, -x, z+1/4'
'-y+3/4, x, -z+3/4'
'-y+1/2, x+1/4, z+3/4'
'y+1/2, -x+3/4, -z+1/4'
'x+3/4, z+3/4, -y'
'-x+1/4, -z+1/4, y'
'-x+1/2, z+1/4, y+3/4'
'x+1/2, -z+3/4, -y+1/4'
'-x, -z+1/2, -y+1/2'
'x, z+1/2, y+1/2'
'x+1/4, -z, y+1/4'
'-x+3/4, z, -y+3/4'
'z+3/4, y+3/4, -x'
'-z+1/4, -y+1/4, x'
'z+1/4, -y, x+1/4'
'-z+3/4, y, -x+3/4'
'-z+1/2, y+1/4, x+3/4'
'z+1/2, -y+3/4, -x+1/4'
'-z, -y+1/2, -x+1/2'
'z, y+1/2, x+1/2'
'x+1/2, y, z+1/2'
'-x+1/2, -y, -z+1/2'
'-x+1/4, -y+1/4, z'
'x+3/4, y+3/4, -z'
'-x+3/4, y+1/2, -z+1/4'
'x+1/4, -y+1/2, z+3/4'
'x, -y+3/4, -z+3/4'
'-x, y+1/4, z+1/4'
'z+1/2, x, y+1/2'
'-z+1/2, -x, -y+1/2'
'z, -x+3/4, -y+3/4'
'-z, x+1/4, y+1/4'
'-z+1/4, -x+1/4, y'
'z+3/4, x+3/4, -y'
'-z+3/4, x+1/2, -y+1/4'
'z+1/4, -x+1/2, y+3/4'
'y+1/2, z, x+1/2'
'-y+1/2, -z, -x+1/2'
'-y+3/4, z+1/2, -x+1/4'
'y+1/4, -z+1/2, x+3/4'
'y, -z+3/4, -x+3/4'
'-y, z+1/4, x+1/4'
'-y+1/4, -z+1/4, x'
'y+3/4, z+3/4, -x'
'y+1/4, x+1/4, -z'
'-y+3/4, -x+3/4, z'
'-y+1/2, -x, -z+1/2'
'y+1/2, x, z+1/2'
'y+3/4, -x+1/2, z+1/4'
'-y+1/4, x+1/2, -z+3/4'
'-y, x+3/4, z+3/4'
'y, -x+1/4, -z+1/4'
'x+1/4, z+1/4, -y'
'-x+3/4, -z+3/4, y'
'-x, z+3/4, y+3/4'
'x, -z+1/4, -y+1/4'
'-x+1/2, -z, -y+1/2'
'x+1/2, z, y+1/2'
'x+3/4, -z+1/2, y+1/4'
'-x+1/4, z+1/2, -y+3/4'
'z+1/4, y+1/4, -x'
'-z+3/4, -y+3/4, x'
'z+3/4, -y+1/2, x+1/4'
'-z+1/4, y+1/2, -x+3/4'
'-z, y+3/4, x+3/4'
'z, -y+1/4, -x+1/4'
'-z+1/2, -y, -x+1/2'
'z+1/2, y, x+1/2'
'x+1/2, y+1/2, z'
'-x+1/2, -y+1/2, -z'
'-x+1/4, -y+3/4, z+1/2'
'x+3/4, y+1/4, -z+1/2'
'-x+3/4, y, -z+3/4'
'x+1/4, -y, z+1/4'
'x, -y+1/4, -z+1/4'
'-x, y+3/4, z+3/4'
'z+1/2, x+1/2, y'
'-z+1/2, -x+1/2, -y'
'z, -x+1/4, -y+1/4'
'-z, x+3/4, y+3/4'
'-z+1/4, -x+3/4, y+1/2'
'z+3/4, x+1/4, -y+1/2'
'-z+3/4, x, -y+3/4'
'z+1/4, -x, y+1/4'
'y+1/2, z+1/2, x'
'-y+1/2, -z+1/2, -x'
'-y+3/4, z, -x+3/4'
'y+1/4, -z, x+1/4'
'y, -z+1/4, -x+1/4'
'-y, z+3/4, x+3/4'
'-y+1/4, -z+3/4, x+1/2'
'y+3/4, z+1/4, -x+1/2'
'y+1/4, x+3/4, -z+1/2'
'-y+3/4, -x+1/4, z+1/2'
'-y+1/2, -x+1/2, -z'
'y+1/2, x+1/2, z'
'y+3/4, -x, z+3/4'
'-y+1/4, x, -z+1/4'
'-y, x+1/4, z+1/4'
'y, -x+3/4, -z+3/4'
'x+1/4, z+3/4, -y+1/2'
'-x+3/4, -z+1/4, y+1/2'
'-x, z+1/4, y+1/4'
'x, -z+3/4, -y+3/4'
'-x+1/2, -z+1/2, -y'
'x+1/2, z+1/2, y'
'x+3/4, -z, y+3/4'
'-x+1/4, z, -y+1/4'
'z+1/4, y+3/4, -x+1/2'
'-z+3/4, -y+1/4, x+1/2'
'z+3/4, -y, x+3/4'
'-z+1/4, y, -x+1/4'
'-z, y+1/4, x+1/4'
'z, -y+3/4, -x+3/4'
'-z+1/2, -y+1/2, -x'
'z+1/2, y+1/2, x'

loop_
_atom_site_label
_atom_site_occupancy
_atom_site_fract_x
_atom_site_fract_y
_atom_site_fract_z
_atom_site_adp_type
_atom_site_U_iso_or_equiv
Fe1 0.97 0.125000 0.125000 0.125000 Uiso 0.005590
Fe2 0.515 0.500000 0.500000 0.500000 Uiso 0.005590
Zn1 0.02 0.125000 0.125000 0.125000 Uiso 0.005590
Zn2 0.39 0.500000 0.500000 0.500000 Uiso 0.005590
Ni1 0.01 0.125000 0.125000 0.125000 Uiso 0.005590
Ni2 0.095 0.500000 0.500000 0.500000 Uiso 0.005590
O 1.0 0.250000 0.250000 0.250000 Uiso 0.005590
